data_4071971
loop_
_publ_author_name
'de Quadras, Laura'
'Shelton, Abigail H.'
'Kuhn, Helene'
'Hampel, Frank'
'Schanze, Kirk S.'
'Gladysz, John A.'

_publ_section_title
;
 Syntheses, Structures, and Electronic and Photophysical Properties of
 Unsymmetrically Substituted Butadiynediyl and Hexatriynediyl Complexes
 Derived from (C6F5)(R3P)2Pt, (p-tol)(R3P)2Pt, and (Ph3P)Au End-Groups
;
_journal_issue 19
_journal_name_full Organometallics
_journal_page_first 4979
_journal_paper_doi 10.1021/om800493x
_journal_volume 27
_journal_year 2008
_chemical_formula_sum 'C43 H67 F5 P4 Pt2'
_chemical_formula_weight 1193.03
_chemical_name_systematic
; 
 ? 
;
_space_group_IT_number 14
_symmetry_cell_setting monoclinic
_symmetry_space_group_name_Hall '-P 2yn'
_symmetry_space_group_name_H-M 'P 1 21/n 1'
_atom_sites_solution_hydrogens geom
_atom_sites_solution_primary direct
_atom_sites_solution_secondary difmap
_audit_creation_method SHELXL-97
_cell_angle_alpha 90.00
_cell_angle_beta 90.7880(10)
_cell_angle_gamma 90.00
_cell_formula_units_Z 4
_cell_length_a 13.5959(2)
_cell_length_b 11.4504(2)
_cell_length_c 30.6720(5)
_cell_measurement_reflns_used 10768
_cell_measurement_temperature 173(2)
_cell_volume 4774.52(13)
_computing_cell_refinement DENZO-SMN
_computing_data_collection 'Nonius Collect'
_computing_data_reduction DENZO-SMN
_computing_molecular_graphics 'SHELXTL NT'
_computing_publication_material 'SHELXTL NT'
_computing_structure_refinement 'SHELXL-97 (Sheldrick, 1997)'
_computing_structure_solution 'SHELXS-97 (Sheldrick, 1990)'
_diffrn_ambient_temperature 173(2)
_diffrn_detector_area_resol_mean 9
_diffrn_measured_fraction_theta_full 0.991
_diffrn_measured_fraction_theta_max 0.991
_diffrn_measurement_device_type 'Nonius KappaCCD'
_diffrn_radiation_monochromator graphite
_diffrn_radiation_source 'fine-focus rotating anode'
_diffrn_radiation_type MoK\a
_diffrn_radiation_wavelength 0.71073
_diffrn_reflns_av_R_equivalents 0.0251
_diffrn_reflns_av_sigmaI/netI 0.0376
_diffrn_reflns_limit_h_max 17
_diffrn_reflns_limit_h_min -17
_diffrn_reflns_limit_k_max 14
_diffrn_reflns_limit_k_min -14
_diffrn_reflns_limit_l_max 39
_diffrn_reflns_limit_l_min -39
_diffrn_reflns_number 20405
_diffrn_reflns_theta_full 27.51
_diffrn_reflns_theta_max 27.51
_diffrn_reflns_theta_min 1.33
_exptl_absorpt_coefficient_mu 6.035
_exptl_absorpt_correction_T_max 0.5836
_exptl_absorpt_correction_T_min 0.3782
_exptl_absorpt_correction_type empirical'
_exptl_absorpt_process_details Scalepack
_exptl_crystal_colour yellow
_exptl_crystal_density_diffrn 1.660
_exptl_crystal_density_method 'not measured'
_exptl_crystal_description plate
_exptl_crystal_F_000 2344
_exptl_crystal_size_max 0.20
_exptl_crystal_size_mid 0.20
_exptl_crystal_size_min 0.10
_refine_diff_density_max 0.907
_refine_diff_density_min -1.757
_refine_diff_density_rms 0.134
_refine_ls_extinction_method none
_refine_ls_goodness_of_fit_ref 1.082
_refine_ls_hydrogen_treatment 'riding model'
_refine_ls_matrix_type full
_refine_ls_number_parameters 500
_refine_ls_number_reflns 10873
_refine_ls_number_restraints 0
_refine_ls_restrained_S_all 1.082
_refine_ls_R_factor_all 0.0529
_refine_ls_R_factor_gt 0.0303
_refine_ls_shift/su_max 0.044
_refine_ls_shift/su_mean 0.001
_refine_ls_structure_factor_coef Fsqd
_refine_ls_weighting_details 'calc w=1/[\s^2^(Fo^2^)+(0.0413P)^2^+2.0996P] where P=(Fo^2^+2Fc^2^)/3'
_refine_ls_weighting_scheme calc
_refine_ls_wR_factor_gt 0.0749
_refine_ls_wR_factor_ref 0.0946
_reflns_number_gt 7454
_reflns_number_total 10873
_reflns_threshold_expression >2sigma(I)
_cod_data_source_file om800493x_si_001.cif
_cod_data_source_block ldq13
_cod_depositor_comments
;
The following automatic conversions were performed:

'_symmetry_cell_setting' value 'Monoclinic' changed to 'monoclinic'
according to /home/saulius/struct/CIF-dictionaries/cif_core.dic
dictionary named 'cif_core.dic' version 2.4.1 from 2010-06-29.

Automatic conversion script
Id: cif_fix_values 1715 2011-07-08 13:25:40Z adriana 
;
_cod_original_sg_symbol_H-M P2(1)/n
_cod_database_code 4071971

loop_
_symmetry_equiv_pos_as_xyz
'x, y, z'
'-x+1/2, y+1/2, -z+1/2'
'-x, -y, -z'
'x-1/2, -y-1/2, z-1/2'

loop_
_atom_site_label
_atom_site_type_symbol
_atom_site_fract_x
_atom_site_fract_y
_atom_site_fract_z
_atom_site_U_iso_or_equiv
_atom_site_adp_type
_atom_site_occupancy
_atom_site_symmetry_multiplicity
_atom_site_calc_flag
_atom_site_refinement_flags
Pt1 Pt 0.214301(12) 0.781139(13) -0.140637(5) 0.02149(6) Uani 1 1 d .
P1 P 0.18599(8) 0.95937(10) -0.17302(4) 0.0241(3) Uani 1 1 d .
C1 C 0.3209(3) 0.7593(4) -0.18391(15) 0.0277(10) Uani 1 1 d .
Pt2 Pt 0.788717(12) 0.712466(14) -0.357755(5) 0.02430(6) Uani 1 1 d .
P2 P 0.24900(9) 0.59740(10) -0.11520(4) 0.0252(3) Uani 1 1 d .
C2 C 0.3866(3) 0.7514(4) -0.20946(15) 0.0267(10) Uani 1 1 d .
C3 C 0.4615(4) 0.7465(4) -0.23864(15) 0.0273(10) Uani 1 1 d .
P3 P 0.76117(9) 0.89719(10) -0.38346(4) 0.0273(3) Uani 1 1 d .
P4 P 0.81606(9) 0.53165(10) -0.32738(4) 0.0294(3) Uani 1 1 d .
C4 C 0.5296(4) 0.7434(4) -0.26389(15) 0.0274(10) Uani 1 1 d .
C5 C 0.6061(3) 0.7374(4) -0.29250(15) 0.0292(10) Uani 1 1 d .
C6 C 0.6747(3) 0.7316(4) -0.31747(15) 0.0275(10) Uani 1 1 d .
C11 C 0.1087(3) 0.8044(4) -0.09414(15) 0.0269(10) Uani 1 1 d .
F12 F -0.0174(2) 0.7238(3) -0.13775(11) 0.0576(9) Uani 1 1 d .
C12 C 0.0116(4) 0.7720(4) -0.09922(18) 0.0378(12) Uani 1 1 d .
C13 C -0.0589(4) 0.7830(5) -0.0685(2) 0.0509(16) Uani 1 1 d .
F13 F -0.1523(2) 0.7486(4) -0.07571(13) 0.0825(12) Uani 1 1 d .
F14 F -0.1017(3) 0.8380(3) 0.00309(12) 0.0835(12) Uani 1 1 d .
C14 C -0.0343(5) 0.8279(5) -0.0282(2) 0.0534(16) Uani 1 1 d .
F15 F 0.0876(3) 0.9100(3) 0.01809(10) 0.0699(10) Uani 1 1 d .
C15 C 0.0609(5) 0.8632(4) -0.02121(17) 0.0454(14) Uani 1 1 d .
F16 F 0.2224(2) 0.8859(3) -0.04340(9) 0.0505(8) Uani 1 1 d .
C16 C 0.1298(4) 0.8506(4) -0.05301(15) 0.0327(11) Uani 1 1 d .
C21 C 0.9053(3) 0.6930(4) -0.39943(15) 0.0266(10) Uani 1 1 d .
C22 C 0.8936(4) 0.6526(4) -0.44231(15) 0.0308(11) Uani 1 1 d .
H22A H 0.8296 0.6318 -0.4524 0.037 Uiso 1 1 calc R
C23 C 0.9717(4) 0.6419(4) -0.47043(15) 0.0334(11) Uani 1 1 d .
H23A H 0.9599 0.6150 -0.4993 0.040 Uiso 1 1 calc R
C24 C 1.0658(4) 0.6692(4) -0.45736(17) 0.0344(12) Uani 1 1 d .
C24A C 1.1498(4) 0.6542(5) -0.48748(17) 0.0471(14) Uani 1 1 d .
H24A H 1.1327 0.6881 -0.5159 0.071 Uiso 1 1 calc R
H24B H 1.1639 0.5708 -0.4910 0.071 Uiso 1 1 calc R
H24C H 1.2079 0.6938 -0.4754 0.071 Uiso 1 1 calc R
C25 C 1.0792(4) 0.7120(4) -0.41565(17) 0.0348(12) Uani 1 1 d .
H25A H 1.1433 0.7340 -0.4060 0.042 Uiso 1 1 calc R
C26 C 1.0012(3) 0.7237(4) -0.38760(16) 0.0309(11) Uani 1 1 d .
H26A H 1.0134 0.7537 -0.3592 0.037 Uiso 1 1 calc R
C31 C 0.0884(3) 1.0515(4) -0.15232(15) 0.0350(12) Uani 1 1 d .
H31A H 0.0706 1.1095 -0.1750 0.042 Uiso 1 1 calc R
H31B H 0.0297 1.0023 -0.1474 0.042 Uiso 1 1 calc R
C32 C 0.1129(5) 1.1168(5) -0.11011(17) 0.0560(16) Uani 1 1 d .
H32A H 0.0546 1.1593 -0.1004 0.084 Uiso 1 1 calc R
H32B H 0.1664 1.1722 -0.1153 0.084 Uiso 1 1 calc R
H32C H 0.1334 1.0608 -0.0876 0.084 Uiso 1 1 calc R
C33 C 0.2956(3) 1.0498(4) -0.17313(16) 0.0337(11) Uani 1 1 d .
H33A H 0.3150 1.0662 -0.1425 0.040 Uiso 1 1 calc R
H33B H 0.3495 1.0045 -0.1864 0.040 Uiso 1 1 calc R
C34 C 0.2862(4) 1.1662(4) -0.19733(18) 0.0465(14) Uani 1 1 d .
H34A H 0.3457 1.2128 -0.1922 0.070 Uiso 1 1 calc R
H34B H 0.2289 1.2090 -0.1866 0.070 Uiso 1 1 calc R
H34C H 0.2779 1.1515 -0.2286 0.070 Uiso 1 1 calc R
C35 C 0.1537(3) 0.9426(4) -0.23059(14) 0.0314(11) Uani 1 1 d .
H35A H 0.1474 1.0209 -0.2441 0.038 Uiso 1 1 calc R
H35B H 0.2075 0.9008 -0.2454 0.038 Uiso 1 1 calc R
C36 C 0.0583(4) 0.8760(5) -0.23756(17) 0.0501(15) Uani 1 1 d .
H36A H 0.0455 0.8665 -0.2689 0.075 Uiso 1 1 calc R
H36B H 0.0041 0.9195 -0.2245 0.075 Uiso 1 1 calc R
H36C H 0.0637 0.7989 -0.2238 0.075 Uiso 1 1 calc R
C41 C 0.2411(4) 0.4865(4) -0.15755(16) 0.0390(13) Uani 1 1 d .
H41A H 0.2901 0.5040 -0.1802 0.047 Uiso 1 1 calc R
H41B H 0.2577 0.4095 -0.1447 0.047 Uiso 1 1 calc R
C42 C 0.1405(4) 0.4803(5) -0.17838(19) 0.0596(17) Uani 1 1 d .
H42A H 0.1397 0.4195 -0.2009 0.089 Uiso 1 1 calc R
H42B H 0.1243 0.5558 -0.1917 0.089 Uiso 1 1 calc R
H42C H 0.0918 0.4616 -0.1562 0.089 Uiso 1 1 calc R
C43 C 0.3754(3) 0.5835(4) -0.09445(16) 0.0384(12) Uani 1 1 d .
H43A H 0.3877 0.5013 -0.0860 0.046 Uiso 1 1 calc R
H43B H 0.4216 0.6037 -0.1180 0.046 Uiso 1 1 calc R
C44 C 0.3953(4) 0.6619(6) -0.05538(19) 0.0602(18) Uani 1 1 d .
H44A H 0.4656 0.6597 -0.0478 0.090 Uiso 1 1 calc R
H44B H 0.3571 0.6345 -0.0305 0.090 Uiso 1 1 calc R
H44C H 0.3761 0.7422 -0.0626 0.090 Uiso 1 1 calc R
C45 C 0.1725(4) 0.5444(4) -0.07173(15) 0.0379(12) Uani 1 1 d .
H45A H 0.1793 0.5989 -0.0468 0.045 Uiso 1 1 calc R
H45B H 0.1031 0.5477 -0.0819 0.045 Uiso 1 1 calc R
C46 C 0.1930(4) 0.4201(4) -0.05491(18) 0.0503(15) Uani 1 1 d .
H46A H 0.1482 0.4021 -0.0311 0.075 Uiso 1 1 calc R
H46B H 0.2612 0.4151 -0.0443 0.075 Uiso 1 1 calc R
H46C H 0.1828 0.3641 -0.0787 0.075 Uiso 1 1 calc R
C51 C 0.7770(4) 1.0083(4) -0.34190(17) 0.0449(14) Uani 1 1 d .
H51A H 0.7660 1.0860 -0.3552 0.054 Uiso 1 1 calc R
H51B H 0.7267 0.9969 -0.3193 0.054 Uiso 1 1 calc R
C52 C 0.8775(4) 1.0062(6) -0.3206(2) 0.069(2) Uani 1 1 d .
H52A H 0.8817 1.0677 -0.2985 0.103 Uiso 1 1 calc R
H52B H 0.9276 1.0194 -0.3427 0.103 Uiso 1 1 calc R
H52C H 0.8885 0.9300 -0.3068 0.103 Uiso 1 1 calc R
C53 C 0.8405(4) 0.9445(4) -0.42807(16) 0.0412(13) Uani 1 1 d .
H53A H 0.9096 0.9375 -0.4179 0.049 Uiso 1 1 calc R
H53B H 0.8315 0.8887 -0.4525 0.049 Uiso 1 1 calc R
C54 C 0.8265(5) 1.0652(5) -0.44594(19) 0.0592(17) Uani 1 1 d .
H54A H 0.8726 1.0782 -0.4697 0.089 Uiso 1 1 calc R
H54B H 0.8387 1.1225 -0.4228 0.089 Uiso 1 1 calc R
H54C H 0.7589 1.0738 -0.4570 0.089 Uiso 1 1 calc R
C55 C 0.6351(4) 0.9232(5) -0.40215(17) 0.0482(14) Uani 1 1 d .
H55A H 0.5894 0.9071 -0.3780 0.058 Uiso 1 1 calc R
H55B H 0.6276 1.0063 -0.4105 0.058 Uiso 1 1 calc R
C56 C 0.6082(5) 0.8463(6) -0.4411(2) 0.081(2) Uani 1 1 d .
H56A H 0.5370 0.8497 -0.4464 0.121 Uiso 1 1 calc R
H56B H 0.6277 0.7655 -0.4349 0.121 Uiso 1 1 calc R
H56C H 0.6426 0.8743 -0.4669 0.121 Uiso 1 1 calc R
C61 C 0.9170(4) 0.4412(5) -0.34654(19) 0.0527(15) Uani 1 1 d .
H61A H 0.9759 0.4914 -0.3495 0.063 Uiso 1 1 calc R
H61B H 0.9323 0.3822 -0.3239 0.063 Uiso 1 1 calc R
C62 C 0.8998(6) 0.3795(6) -0.3886(2) 0.087(3) Uani 1 1 d .
H62A H 0.9594 0.3367 -0.3966 0.131 Uiso 1 1 calc R
H62B H 0.8836 0.4365 -0.4114 0.131 Uiso 1 1 calc R
H62C H 0.8451 0.3245 -0.3855 0.131 Uiso 1 1 calc R
C63 C 0.8419(4) 0.5442(5) -0.26870(15) 0.0447(13) Uani 1 1 d .
H63A H 0.7870 0.5861 -0.2547 0.054 Uiso 1 1 calc R
H63B H 0.8458 0.4650 -0.2558 0.054 Uiso 1 1 calc R
C64 C 0.9356(5) 0.6075(6) -0.25932(19) 0.0668(19) Uani 1 1 d .
H64A H 0.9437 0.6177 -0.2278 0.100 Uiso 1 1 calc R
H64B H 0.9337 0.6842 -0.2735 0.100 Uiso 1 1 calc R
H64C H 0.9909 0.5623 -0.2705 0.100 Uiso 1 1 calc R
C65 C 0.7084(4) 0.4395(5) -0.32894(19) 0.0513(15) Uani 1 1 d .
H65A H 0.6524 0.4842 -0.3171 0.062 Uiso 1 1 calc R
H65B H 0.6924 0.4212 -0.3598 0.062 Uiso 1 1 calc R
C66 C 0.7176(5) 0.3223(5) -0.3032(2) 0.0618(18) Uani 1 1 d .
H66A H 0.6604 0.2729 -0.3098 0.093 Uiso 1 1 calc R
H66B H 0.7205 0.3386 -0.2719 0.093 Uiso 1 1 calc R
H66C H 0.7777 0.2817 -0.3118 0.093 Uiso 1 1 calc R

loop_
_atom_site_aniso_label
_atom_site_aniso_U_11
_atom_site_aniso_U_22
_atom_site_aniso_U_33
_atom_site_aniso_U_23
_atom_site_aniso_U_13
_atom_site_aniso_U_12
Pt1 0.02153(10) 0.02358(10) 0.01950(11) -0.00073(7) 0.00526(8) 0.00132(7)
P1 0.0248(6) 0.0242(6) 0.0235(6) 0.0004(5) 0.0031(5) 0.0016(5)
C1 0.026(2) 0.027(2) 0.030(3) -0.003(2) 0.006(2) 0.005(2)
Pt2 0.02330(11) 0.02853(11) 0.02123(11) -0.00065(7) 0.00639(8) 0.00228(7)
P2 0.0308(6) 0.0228(6) 0.0221(6) -0.0001(5) 0.0057(5) 0.0035(5)
C2 0.026(2) 0.027(2) 0.027(3) -0.004(2) 0.005(2) -0.001(2)
C3 0.029(3) 0.028(2) 0.025(2) -0.003(2) 0.005(2) 0.001(2)
P3 0.0324(7) 0.0273(6) 0.0223(6) -0.0001(5) 0.0049(5) 0.0045(5)
P4 0.0259(6) 0.0263(6) 0.0361(7) 0.0002(5) 0.0053(6) 0.0007(5)
C4 0.031(2) 0.024(2) 0.027(2) -0.0042(19) 0.005(2) -0.002(2)
C5 0.030(3) 0.030(2) 0.028(3) 0.000(2) 0.004(2) -0.001(2)
C6 0.029(3) 0.030(2) 0.023(3) 0.0025(19) 0.008(2) 0.000(2)
C11 0.026(2) 0.027(2) 0.028(3) 0.0050(19) 0.013(2) 0.0053(19)
F12 0.0391(19) 0.071(2) 0.062(2) -0.0107(17) -0.0014(17) -0.0102(16)
C12 0.030(3) 0.041(3) 0.043(3) 0.000(2) 0.010(3) 0.001(2)
C13 0.039(3) 0.043(3) 0.071(5) 0.011(3) 0.023(3) -0.001(3)
F13 0.0354(19) 0.085(3) 0.128(4) 0.008(3) 0.030(2) -0.012(2)
F14 0.094(3) 0.070(2) 0.088(3) 0.006(2) 0.074(2) 0.014(2)
C14 0.060(4) 0.040(3) 0.062(4) 0.013(3) 0.049(3) 0.010(3)
F15 0.115(3) 0.059(2) 0.0362(19) -0.0091(16) 0.024(2) 0.013(2)
C15 0.073(4) 0.031(3) 0.033(3) 0.001(2) 0.028(3) 0.014(3)
F16 0.0512(19) 0.0580(19) 0.0424(19) -0.0146(14) -0.0019(16) -0.0004(16)
C16 0.037(3) 0.031(3) 0.030(3) 0.001(2) 0.011(2) 0.005(2)
C21 0.026(2) 0.028(2) 0.026(3) 0.0018(19) 0.010(2) 0.0041(19)
C22 0.031(3) 0.033(3) 0.028(3) -0.003(2) 0.005(2) 0.004(2)
C23 0.041(3) 0.031(3) 0.028(3) -0.002(2) 0.010(2) 0.005(2)
C24 0.033(3) 0.028(3) 0.043(3) 0.005(2) 0.017(2) 0.008(2)
C24A 0.044(3) 0.043(3) 0.055(4) 0.002(3) 0.028(3) -0.001(3)
C25 0.023(3) 0.041(3) 0.041(3) 0.005(2) 0.007(2) 0.003(2)
C26 0.027(3) 0.040(3) 0.026(3) 0.002(2) 0.008(2) -0.001(2)
C31 0.039(3) 0.034(3) 0.032(3) 0.001(2) 0.008(2) 0.014(2)
C32 0.085(5) 0.039(3) 0.044(3) -0.007(3) 0.020(3) 0.014(3)
C33 0.029(3) 0.035(3) 0.038(3) 0.004(2) 0.000(2) -0.003(2)
C34 0.048(3) 0.033(3) 0.059(4) 0.011(2) -0.003(3) -0.011(2)
C35 0.038(3) 0.032(3) 0.024(3) 0.0001(19) 0.002(2) 0.005(2)
C36 0.042(3) 0.067(4) 0.041(3) -0.011(3) -0.006(3) -0.005(3)
C41 0.053(3) 0.030(3) 0.034(3) -0.007(2) 0.002(3) 0.007(2)
C42 0.070(4) 0.056(4) 0.052(4) -0.021(3) -0.009(3) -0.007(3)
C43 0.034(3) 0.042(3) 0.040(3) 0.003(2) 0.003(2) 0.008(2)
C44 0.051(4) 0.080(4) 0.050(4) -0.011(3) -0.017(3) 0.004(3)
C45 0.047(3) 0.036(3) 0.031(3) 0.002(2) 0.011(2) 0.001(2)
C46 0.067(4) 0.032(3) 0.052(4) 0.012(2) 0.010(3) 0.000(3)
C51 0.060(4) 0.037(3) 0.039(3) -0.009(2) 0.006(3) 0.001(3)
C52 0.075(5) 0.069(4) 0.061(4) -0.024(3) -0.015(4) -0.012(4)
C53 0.049(3) 0.038(3) 0.037(3) 0.002(2) 0.015(3) 0.010(2)
C54 0.071(4) 0.053(4) 0.054(4) 0.012(3) 0.016(3) 0.006(3)
C55 0.043(3) 0.050(3) 0.052(4) 0.007(3) -0.003(3) 0.008(3)
C56 0.077(5) 0.088(5) 0.076(5) -0.006(4) -0.042(4) -0.005(4)
C61 0.050(4) 0.043(3) 0.065(4) 0.005(3) 0.015(3) 0.012(3)
C62 0.155(8) 0.056(4) 0.051(4) -0.017(3) 0.018(5) 0.023(5)
C63 0.050(3) 0.049(3) 0.035(3) 0.004(2) 0.004(3) 0.008(3)
C64 0.071(4) 0.080(5) 0.049(4) -0.009(3) -0.017(4) -0.007(4)
C65 0.039(3) 0.042(3) 0.074(4) 0.003(3) 0.000(3) -0.008(3)
C66 0.061(4) 0.042(3) 0.083(5) 0.009(3) -0.002(4) -0.011(3)

loop_
_atom_type_symbol
_atom_type_description
_atom_type_scat_dispersion_real
_atom_type_scat_dispersion_imag
_atom_type_scat_source
C C 0.0033 0.0016 'International Tables Vol C Tables 4.2.6.8 and 6.1.1.4'
H H 0.0000 0.0000 'International Tables Vol C Tables 4.2.6.8 and 6.1.1.4'
F F 0.0171 0.0103 'International Tables Vol C Tables 4.2.6.8 and 6.1.1.4'
P P 0.1023 0.0942 'International Tables Vol C Tables 4.2.6.8 and 6.1.1.4'
Pt Pt -1.7033 8.3905 'International Tables Vol C Tables 4.2.6.8 and 6.1.1.4'

loop_
_geom_angle_atom_site_label_1
_geom_angle_atom_site_label_2
_geom_angle_atom_site_label_3
_geom_angle
C1 Pt1 C11 177.70(16)
C1 Pt1 P2 87.90(13)
C11 Pt1 P2 91.44(12)
C1 Pt1 P1 86.72(13)
C11 Pt1 P1 94.04(12)
P2 Pt1 P1 174.02(4)
C1 Pt1 Pt2 3.47(13)
C11 Pt1 Pt2 174.73(13)
P2 Pt1 Pt2 89.75(3)
P1 Pt1 Pt2 85.00(3)
C33 P1 C31 105.8(2)
C33 P1 C35 104.2(2)
C31 P1 C35 103.4(2)
C33 P1 Pt1 112.01(15)
C31 P1 Pt1 118.89(16)
C35 P1 Pt1 111.19(15)
C2 C1 Pt1 176.9(4)
C6 Pt2 C21 179.66(16)
C6 Pt2 P3 89.27(13)
C21 Pt2 P3 90.57(12)
C6 Pt2 P4 88.32(13)
C21 Pt2 P4 91.85(12)
P3 Pt2 P4 176.26(4)
C6 Pt2 Pt1 2.67(12)
C21 Pt2 Pt1 177.59(12)
P3 Pt2 Pt1 91.73(3)
P4 Pt2 Pt1 85.81(3)
C45 P2 C41 105.3(2)
C45 P2 C43 105.1(2)
C41 P2 C43 103.5(2)
C45 P2 Pt1 116.23(16)
C41 P2 Pt1 112.83(16)
C43 P2 Pt1 112.72(17)
C1 C2 C3 178.0(5)
C4 C3 C2 178.5(5)
C51 P3 C55 102.0(2)
C51 P3 C53 104.6(2)
C55 P3 C53 106.1(2)
C51 P3 Pt2 112.93(17)
C55 P3 Pt2 114.10(18)
C53 P3 Pt2 115.78(16)
C65 P4 C61 105.9(3)
C65 P4 C63 102.5(3)
C61 P4 C63 103.1(2)
C65 P4 Pt2 112.91(17)
C61 P4 Pt2 119.95(19)
C63 P4 Pt2 110.77(17)
C3 C4 C5 178.7(6)
C6 C5 C4 179.3(5)
C5 C6 Pt2 176.8(4)
C12 C11 C16 112.9(5)
C12 C11 Pt1 124.3(4)
C16 C11 Pt1 122.7(4)
F12 C12 C13 116.2(5)
F12 C12 C11 118.3(5)
C13 C12 C11 125.4(5)
F13 C13 C12 122.0(6)
F13 C13 C14 118.4(6)
C12 C13 C14 119.5(5)
F14 C14 C15 121.0(6)
F14 C14 C13 121.0(6)
C15 C14 C13 118.0(5)
F15 C15 C16 119.7(5)
F15 C15 C14 119.6(5)
C16 C15 C14 120.7(5)
F16 C16 C15 117.2(4)
F16 C16 C11 119.4(4)
C15 C16 C11 123.4(5)
C26 C21 C22 114.9(5)
C26 C21 Pt2 122.4(4)
C22 C21 Pt2 122.7(3)
C23 C22 C21 122.5(4)
C24 C23 C22 121.3(5)
C23 C24 C25 117.5(5)
C23 C24 C24A 120.8(5)
C25 C24 C24A 121.6(5)
C24 C25 C26 121.3(5)
C25 C26 C21 122.5(5)
C32 C31 P1 115.3(4)
C34 C33 P1 115.8(3)
C36 C35 P1 112.5(3)
C42 C41 P2 112.4(4)
C44 C43 P2 112.3(4)
C46 C45 P2 117.1(4)
C52 C51 P3 113.1(4)
C54 C53 P3 118.2(4)
C56 C55 P3 111.5(4)
C62 C61 P4 116.1(4)
C64 C63 P4 112.3(4)
C66 C65 P4 115.4(4)

loop_
_geom_bond_atom_site_label_1
_geom_bond_atom_site_label_2
_geom_bond_distance
Pt1 C1 1.995(5)
Pt1 C11 2.055(5)
Pt1 P2 2.2907(11)
Pt1 P1 2.2998(11)
Pt1 Pt2 10.3628(3)
P1 C33 1.815(4)
P1 C31 1.817(5)
P1 C35 1.824(4)
C1 C2 1.199(6)
Pt2 C6 2.008(5)
Pt2 C21 2.062(5)
Pt2 P3 2.2864(11)
Pt2 P4 2.2986(12)
P2 C45 1.807(5)
P2 C41 1.818(4)
P2 C43 1.831(4)
C2 C3 1.367(6)
C3 C4 1.215(7)
P3 C51 1.812(5)
P3 C55 1.825(5)
P3 C53 1.835(5)
P4 C65 1.805(5)
P4 C61 1.823(5)
P4 C63 1.835(5)
C4 C5 1.373(7)
C5 C6 1.216(6)
C11 C12 1.378(6)
C11 C16 1.394(6)
F12 C12 1.358(6)
C12 C13 1.360(8)
C13 F13 1.345(6)
C13 C14 1.374(8)
F14 C14 1.342(6)
C14 C15 1.370(8)
F15 C15 1.363(6)
C15 C16 1.369(7)
F16 C16 1.351(5)
C21 C26 1.394(6)
C21 C22 1.401(6)
C22 C23 1.382(6)
C23 C24 1.372(6)
C24 C25 1.380(7)
C24 C24A 1.488(6)
C25 C26 1.381(7)
C31 C32 1.528(6)
C33 C34 1.530(6)
C35 C36 1.517(6)
C41 C42 1.503(6)
C43 C44 1.519(7)
C45 C46 1.537(6)
C51 C52 1.506(7)
C53 C54 1.498(7)
C55 C56 1.523(7)
C61 C62 1.487(7)
C63 C64 1.490(7)
C65 C66 1.561(7)

loop_
_geom_torsion_atom_site_label_1
_geom_torsion_atom_site_label_2
_geom_torsion_atom_site_label_3
_geom_torsion_atom_site_label_4
_geom_torsion
C1 Pt1 P1 C33 -56.4(2)
C11 Pt1 P1 C33 121.4(2)
P2 Pt1 P1 C33 -82.2(4)
Pt2 Pt1 P1 C33 -53.35(18)
C1 Pt1 P1 C31 179.6(2)
C11 Pt1 P1 C31 -2.6(2)
P2 Pt1 P1 C31 153.8(4)
Pt2 Pt1 P1 C31 -177.36(18)
C1 Pt1 P1 C35 59.7(2)
C11 Pt1 P1 C35 -122.4(2)
P2 Pt1 P1 C35 33.9(4)
Pt2 Pt1 P1 C35 62.76(17)
C11 Pt1 C1 C2 -62(10)
P2 Pt1 C1 C2 -135(8)
P1 Pt1 C1 C2 47(8)
Pt2 Pt1 C1 C2 -13(6)
C1 Pt1 Pt2 C6 101(3)
C11 Pt1 Pt2 C6 -98(3)
P2 Pt1 Pt2 C6 159(3)
P1 Pt1 Pt2 C6 -19(3)
C1 Pt1 Pt2 C21 -74(4)
C11 Pt1 Pt2 C21 87(3)
P2 Pt1 Pt2 C21 -17(3)
P1 Pt1 Pt2 C21 166(3)
C1 Pt1 Pt2 P3 124(2)
C11 Pt1 Pt2 P3 -75.5(13)
P2 Pt1 Pt2 P3 -178.53(4)
P1 Pt1 Pt2 P3 4.35(4)
C1 Pt1 Pt2 P4 -59(2)
C11 Pt1 Pt2 P4 101.7(13)
P2 Pt1 Pt2 P4 -1.34(4)
P1 Pt1 Pt2 P4 -178.47(4)
C1 Pt1 P2 C45 -177.9(2)
C11 Pt1 P2 C45 4.3(2)
P1 Pt1 P2 C45 -152.2(4)
Pt2 Pt1 P2 C45 179.11(18)
C1 Pt1 P2 C41 -56.2(2)
C11 Pt1 P2 C41 126.0(2)
P1 Pt1 P2 C41 -30.5(4)
Pt2 Pt1 P2 C41 -59.16(19)
C1 Pt1 P2 C43 60.6(2)
C11 Pt1 P2 C43 -117.2(2)
P1 Pt1 P2 C43 86.3(4)
Pt2 Pt1 P2 C43 57.65(18)
Pt1 C1 C2 C3 -22(20)
C1 C2 C3 C4 61(30)
C6 Pt2 P3 C51 62.9(2)
C21 Pt2 P3 C51 -117.4(2)
P4 Pt2 P3 C51 13.1(7)
Pt1 Pt2 P3 C51 61.9(2)
C6 Pt2 P3 C55 -53.0(2)
C21 Pt2 P3 C55 126.7(2)
P4 Pt2 P3 C55 -102.8(7)
Pt1 Pt2 P3 C55 -54.0(2)
C6 Pt2 P3 C53 -176.5(2)
C21 Pt2 P3 C53 3.2(2)
P4 Pt2 P3 C53 133.7(7)
Pt1 Pt2 P3 C53 -177.56(19)
C6 Pt2 P4 C65 54.0(3)
C21 Pt2 P4 C65 -125.8(3)
P3 Pt2 P4 C65 103.8(7)
Pt1 Pt2 P4 C65 54.9(2)
C6 Pt2 P4 C61 179.9(2)
C21 Pt2 P4 C61 0.1(2)
P3 Pt2 P4 C61 -130.3(7)
Pt1 Pt2 P4 C61 -179.2(2)
C6 Pt2 P4 C63 -60.3(2)
C21 Pt2 P4 C63 120.0(2)
P3 Pt2 P4 C63 -10.5(7)
Pt1 Pt2 P4 C63 -59.41(19)
C2 C3 C4 C5 126(23)
C3 C4 C5 C6 -79(56)
C4 C5 C6 Pt2 56(50)
C21 Pt2 C6 C5 112(29)
P3 Pt2 C6 C5 174(100)
P4 Pt2 C6 C5 -9(7)
Pt1 Pt2 C6 C5 -29(5)
C1 Pt1 C11 C12 -161(4)
P2 Pt1 C11 C12 -87.9(4)
P1 Pt1 C11 C12 89.7(4)
Pt2 Pt1 C11 C12 169.1(10)
C1 Pt1 C11 C16 16(5)
P2 Pt1 C11 C16 89.2(4)
P1 Pt1 C11 C16 -93.2(4)
Pt2 Pt1 C11 C16 -13.8(16)
C16 C11 C12 F12 -178.9(4)
Pt1 C11 C12 F12 -1.5(6)
C16 C11 C12 C13 0.4(7)
Pt1 C11 C12 C13 177.8(4)
F12 C12 C13 F13 -0.2(8)
C11 C12 C13 F13 -179.5(5)
F12 C12 C13 C14 178.1(5)
C11 C12 C13 C14 -1.2(8)
F13 C13 C14 F14 -0.4(8)
C12 C13 C14 F14 -178.8(5)
F13 C13 C14 C15 -179.7(5)
C12 C13 C14 C15 1.9(8)
F14 C14 C15 F15 -0.4(8)
C13 C14 C15 F15 178.9(5)
F14 C14 C15 C16 178.7(5)
C13 C14 C15 C16 -1.9(8)
F15 C15 C16 F16 0.1(7)
C14 C15 C16 F16 -179.1(4)
F15 C15 C16 C11 -179.6(4)
C14 C15 C16 C11 1.3(8)
C12 C11 C16 F16 179.9(4)
Pt1 C11 C16 F16 2.5(6)
C12 C11 C16 C15 -0.5(7)
Pt1 C11 C16 C15 -177.9(4)
C6 Pt2 C21 C26 151(30)
P3 Pt2 C21 C26 90.0(4)
P4 Pt2 C21 C26 -87.2(4)
Pt1 Pt2 C21 C26 -72(3)
C6 Pt2 C21 C22 -26(30)
P3 Pt2 C21 C22 -87.3(4)
P4 Pt2 C21 C22 95.6(4)
Pt1 Pt2 C21 C22 111(3)
C26 C21 C22 C23 1.2(6)
Pt2 C21 C22 C23 178.7(3)
C21 C22 C23 C24 0.8(7)
C22 C23 C24 C25 -2.4(7)
C22 C23 C24 C24A 178.3(4)
C23 C24 C25 C26 1.9(7)
C24A C24 C25 C26 -178.7(4)
C24 C25 C26 C21 0.2(7)
C22 C21 C26 C25 -1.7(7)
Pt2 C21 C26 C25 -179.2(3)
C33 P1 C31 C32 -49.5(4)
C35 P1 C31 C32 -158.8(4)
Pt1 P1 C31 C32 77.5(4)
C31 P1 C33 C34 -53.8(4)
C35 P1 C33 C34 54.9(4)
Pt1 P1 C33 C34 175.2(3)
C33 P1 C35 C36 -175.8(4)
C31 P1 C35 C36 -65.3(4)
Pt1 P1 C35 C36 63.4(4)
C45 P2 C41 C42 68.1(4)
C43 P2 C41 C42 178.3(4)
Pt1 P2 C41 C42 -59.6(4)
C45 P2 C43 C44 -64.5(5)
C41 P2 C43 C44 -174.7(4)
Pt1 P2 C43 C44 63.0(4)
C41 P2 C45 C46 53.0(4)
C43 P2 C45 C46 -56.0(4)
Pt1 P2 C45 C46 178.6(3)
C55 P3 C51 C52 180.0(4)
C53 P3 C51 C52 -69.7(5)
Pt2 P3 C51 C52 57.1(5)
C51 P3 C53 C54 -54.5(5)
C55 P3 C53 C54 53.0(5)
Pt2 P3 C53 C54 -179.4(4)
C51 P3 C55 C56 174.3(5)
C53 P3 C55 C56 65.0(5)
Pt2 P3 C55 C56 -63.6(5)
C65 P4 C61 C62 51.4(5)
C63 P4 C61 C62 158.6(5)
Pt2 P4 C61 C62 -77.7(5)
C65 P4 C63 C64 174.0(4)
C61 P4 C63 C64 64.2(5)
Pt2 P4 C63 C64 -65.3(4)
C61 P4 C65 C66 55.0(5)
C63 P4 C65 C66 -52.7(5)
Pt2 P4 C65 C66 -171.9(4)
